data_2005952
loop_
_publ_author_name
'Ng, S. W.'
'Kumar Das, V. G.'

_publ_contact_author
;
Assoc. Prof. Seik Weng Ng
Institute of Advanced Studies
University of Malaya
50603 Kuala Lumpur
Malaysia
;
_publ_section_title
;
 The First Example of a Discrete Di(carboxylato)triorganostannate:
 Tetramethylammonium Triphenylbis(trifluoroacetato)stannate
;
_journal_issue 2
_journal_name_full 'Acta Crystallographica Section C'
_journal_page_first 212
_journal_page_last 213
_journal_paper_doi 10.1107/S0108270196012292
_journal_volume 53
_journal_year 1997
_chemical_formula_iupac '[(C H3)4 N] + , [Sn (C6 H5)3 (C2 F3 O2)2] -'
_chemical_formula_moiety '[(CH~3~)~4~N]^+^ [(C~6~H~5~)~3~(C~2~O~2~F~3~)~2~Sn]^-^'
_chemical_formula_sum 'C26 H27 F6 N O4 Sn'
_chemical_formula_weight 650.18
_chemical_name_systematic
;
 Tetramethylammonium bis(trifluoroacetato)triphenylstannate
;
_space_group_IT_number 61
_symmetry_cell_setting orthorhombic
_symmetry_space_group_name_Hall '-P 2ac 2ab'
_symmetry_space_group_name_H-M 'P b c a'
_audit_creation_method SHELXL
_cell_angle_alpha 90.00
_cell_angle_beta 90.00
_cell_angle_gamma 90.00
_cell_formula_units_Z 8
_cell_length_a 16.700(1)
_cell_length_b 17.781(1)
_cell_length_c 19.708(1)
_cell_measurement_reflns_used 25
_cell_measurement_temperature 298(2)
_cell_measurement_theta_max 13
_cell_measurement_theta_min 12
_cell_volume 5852.1(6)
_computing_cell_refinement CAD4-VAX/PC
_computing_data_collection 'CAD4-VAX/PC (Enraf-Nonius Delft, 1988)'
_computing_data_reduction 'NRCVAX (Gabe, Le Page, Charland, Lee & White, 1988)'
_computing_molecular_graphics 'ORTEPII (Johnson, 1976) in SHELXTL/PC (Sheldrick, 1990)'
_computing_publication_material SHELXL93
_computing_structure_refinement 'SHELXL93 (Sheldrick, 1993)'
_computing_structure_solution
; DIRDIF94 (Beurskens, Admiraal, Beurskens, Bosman, de Gelder, Isra\"el &
Smits, 1994)
;
_diffrn_ambient_temperature 298(2)
_diffrn_measurement_device 'Enraf-Nonius CAD4'
_diffrn_measurement_method \w-scans
_diffrn_radiation_monochromator graphite
_diffrn_radiation_source 'fine-focus sealed tube'
_diffrn_radiation_type MoK\a
_diffrn_radiation_wavelength 0.71073
_diffrn_reflns_av_R_equivalents 0.0000
_diffrn_reflns_av_sigmaI/netI 0.0414
_diffrn_reflns_limit_h_max 0
_diffrn_reflns_limit_h_min -19
_diffrn_reflns_limit_k_max 0
_diffrn_reflns_limit_k_min -21
_diffrn_reflns_limit_l_max 0
_diffrn_reflns_limit_l_min -23
_diffrn_reflns_number 5134
_diffrn_reflns_theta_max 25
_diffrn_reflns_theta_min 1.97
_diffrn_standards_decay_% none
_diffrn_standards_interval_time 60
_diffrn_standards_number 3
_exptl_absorpt_coefficient_mu 0.941
_exptl_absorpt_correction_T_max 0.625
_exptl_absorpt_correction_T_min 0.550
_exptl_absorpt_correction_type '\y-scan (North, Phillips & Mathews, 1968)'
_exptl_crystal_colour Colorless
_exptl_crystal_density_diffrn 1.476
_exptl_crystal_density_meas ?
_exptl_crystal_description Block
_exptl_crystal_F_000 2608
_exptl_crystal_size_max 0.50
_exptl_crystal_size_mid 0.50
_exptl_crystal_size_min 0.50
_refine_diff_density_max 0.572
_refine_diff_density_min -0.481
_refine_ls_extinction_method none
_refine_ls_goodness_of_fit_all 0.990
_refine_ls_goodness_of_fit_obs 1.139
_refine_ls_hydrogen_treatment 'U(H) = 1.5U~eq~(C)'
_refine_ls_matrix_type full
_refine_ls_number_parameters 307
_refine_ls_number_reflns 5134
_refine_ls_number_restraints 0
_refine_ls_restrained_S_all 0.990
_refine_ls_restrained_S_obs 1.139
_refine_ls_R_factor_all 0.0853
_refine_ls_R_factor_obs 0.0509
_refine_ls_shift/esd_max 0.001
_refine_ls_shift/esd_mean 0.000
_refine_ls_structure_factor_coef Fsqd
_refine_ls_weighting_details 'w = 1/[\s^2^(Fo^2^)+(0.0717P)^2^] where P=(Fo^2^+2Fc^2^)/3'
_refine_ls_weighting_scheme calc
_refine_ls_wR_factor_all 0.1310
_refine_ls_wR_factor_obs 0.1168
_reflns_number_observed 3195
_reflns_number_total 5134
_reflns_observed_criterion >2sigma(I)
_cod_data_source_file sk1049.cif
_cod_data_source_block ipt173
_cod_depositor_comments
;
The following automatic conversions were performed:
'_symmetry_cell_setting' value 'Orthorhombic' changed to 'orthorhombic'
according to '/home/saulius/struct/CIF-dictionaries/cif_core.dic'
dictionary named 'cif_core.dic' version 2.4.1 from 2010-06-29.

Automatic conversion script
Id: cif_fix_enum 1527 2010-12-29 10:47:43Z saulius 

The following automatic conversions were performed:

'_symmetry_cell_setting' value 'Orthorhombic' changed to
'orthorhombic' according to
/home/saulius/struct/CIF-dictionaries/cif_core.dic dictionary named
'cif_core.dic' version 2.4.1 from 2010-06-29.

Automatic conversion script
Id: cif_fix_values 1715 2011-07-08 13:25:40Z adriana 

The following automatic conversions were performed:

'_exptl_crystal_density_meas' value 'Not measured' was changed to '?'
- the value is perceived as not measured.

Automatic conversion script
Id: cif_fix_values 3008 2015-01-20 13:52:24Z robertas 

The following automatic conversions were performed:

'_refine_ls_weighting_scheme' value 'calc w =
1/[\s^2^(Fo^2^)+(0.0717P)^2^] where P=(Fo^2^+2Fc^2^)/3' was changed
to 'calc'. New tag '_refine_ls_weighting_details' was created. The
value of the new tag was set to 'w = 1/[\s^2^(Fo^2^)+(0.0717P)^2^]
where P=(Fo^2^+2Fc^2^)/3'.

Automatic conversion script
Id: cif_fix_values 3143 2015-03-26 13:38:13Z robertas 
;
_cod_database_code 2005952

loop_
_symmetry_equiv_pos_as_xyz
'x, y, z'
'-x+1/2, -y, z+1/2'
'x+1/2, -y+1/2, -z'
'-x, y+1/2, -z+1/2'
'-x, -y, -z'
'x-1/2, y, -z-1/2'
'-x-1/2, y-1/2, z'
'x, -y-1/2, z-1/2'

loop_
_atom_site_aniso_label
_atom_site_aniso_U_11
_atom_site_aniso_U_12
_atom_site_aniso_U_13
_atom_site_aniso_U_22
_atom_site_aniso_U_23
_atom_site_aniso_U_33
Sn1 0.0635(2) -0.0016(2) 0.0042(2) 0.0452(2) -0.0037(2) 0.0567(2)
F1 0.221(6) -0.005(4) -0.062(4) 0.128(4) 0.043(3) 0.115(4)
F2 0.142(5) -0.039(4) -0.001(5) 0.170(5) 0.119(5) 0.233(7)
F3 0.40(1) 0.086(5) 0.055(5) 0.079(3) 0.008(3) 0.131(4)
F4 0.252(7) -0.064(5) -0.110(5) 0.138(5) 0.063(4) 0.161(5)
F5 0.42(1) 0.032(4) -0.049(5) 0.055(3) 0.022(3) 0.148(5)
F6 0.207(7) 0.005(6) 0.068(6) 0.254(9) 0.103(6) 0.178(6)
O1 0.079(3) -0.007(2) -0.006(2) 0.067(2) 0.007(2) 0.059(2)
O2 0.117(4) -0.016(3) -0.008(3) 0.082(3) -0.007(2) 0.071(3)
O3 0.106(3) 0.002(2) 0.013(2) 0.040(2) 0.005(2) 0.067(2)
O4 0.121(4) 0.001(2) -0.004(3) 0.057(2) -0.018(2) 0.085(3)
N1 0.069(3) -0.002(3) 0.006(3) 0.067(3) -0.017(3) 0.090(4)
C1 0.046(3) 0.003(2) 0.007(2) 0.045(3) -0.002(3) 0.064(3)
C2 0.071(3) -0.004(3) -0.004(3) 0.056(3) 0.004(3) 0.069(4)
C3 0.098(5) -0.001(4) -0.002(4) 0.073(4) -0.016(3) 0.067(4)
C4 0.126(6) -0.018(4) 0.004(5) 0.063(4) -0.023(4) 0.090(5)
C5 0.176(8) -0.004(4) 0.003(5) 0.048(4) -0.007(3) 0.082(5)
C6 0.117(5) 0.003(3) 0.003(4) 0.052(3) 0.003(3) 0.065(4)
C7 0.067(4) 0.006(3) 0.013(3) 0.047(3) 0.000(3) 0.075(4)
C8 0.087(5) -0.005(3) 0.017(4) 0.065(4) -0.018(3) 0.087(5)
C9 0.111(6) 0.001(4) 0.048(5) 0.076(5) -0.025(4) 0.127(6)
C10 0.104(7) 0.024(4) 0.058(7) 0.070(5) 0.018(6) 0.19(1)
C11 0.077(5) 0.031(5) 0.010(6) 0.127(7) 0.045(6) 0.164(8)
C12 0.086(5) 0.018(4) 0.000(5) 0.097(5) 0.020(4) 0.103(5)
C13 0.077(4) -0.013(3) 0.005(3) 0.055(3) -0.001(2) 0.056(3)
C14 0.070(4) 0.003(3) 0.012(4) 0.078(5) -0.019(4) 0.107(5)
C15 0.074(5) 0.010(4) 0.006(4) 0.078(5) -0.006(4) 0.137(6)
C16 0.076(5) 0.000(4) -0.003(4) 0.100(5) 0.005(4) 0.101(5)
C17 0.083(5) -0.022(4) -0.014(5) 0.068(4) 0.007(4) 0.133(6)
C18 0.077(4) -0.004(3) -0.014(4) 0.052(3) 0.003(4) 0.118(5)
C19 0.074(4) 0.000(3) 0.012(3) 0.063(4) 0.005(3) 0.059(4)
C20 0.119(6) 0.006(4) -0.008(4) 0.071(4) 0.013(4) 0.071(4)
C21 0.070(4) 0.005(3) 0.006(3) 0.046(3) 0.004(3) 0.076(4)
C22 0.119(6) -0.018(4) -0.009(5) 0.057(4) 0.014(4) 0.093(5)
C23 0.133(7) -0.020(5) -0.006(5) 0.094(5) -0.041(5) 0.120(6)
C24 0.20(1) 0.047(8) -0.103(9) 0.16(1) -0.040(8) 0.18(1)
C25 0.32(2) -0.057(8) 0.051(8) 0.094(6) -0.015(6) 0.121(8)
C26 0.089(6) -0.012(7) 0.033(7) 0.23(1) -0.15(1) 0.255(12)

loop_
_atom_site_label
_atom_site_occupancy
_atom_site_fract_x
_atom_site_fract_y
_atom_site_fract_z
_atom_site_U_iso_or_equiv
_atom_site_thermal_displace_type
_atom_site_calc_flag
_atom_site_refinement_flags
_atom_site_type_symbol
Sn1 1 0.59329(2) 0.18492(2) 0.17816(2) 0.0551(2) Uani d . Sn
F1 1 0.5253(4) 0.3459(3) -0.0528(3) 0.154(2) Uani d . F
F2 1 0.6364(4) 0.3661(3) -0.0148(3) 0.182(3) Uani d . F
F3 1 0.5392(5) 0.3999(3) 0.0392(3) 0.202(3) Uani d . F
F4 1 0.6543(4) 0.0161(3) 0.3613(3) 0.184(3) Uani d . F
F5 1 0.6127(5) -0.0793(3) 0.3154(3) 0.206(4) Uani d . F
F6 1 0.5391(5) -0.0046(4) 0.3578(3) 0.213(3) Uani d . F
O1 1 0.6005(2) 0.2737(2) 0.0967(2) 0.068(1) Uani d . O
O2 1 0.5347(3) 0.2182(3) 0.0117(2) 0.090(1) Uani d . O
O3 1 0.5940(2) 0.1031(2) 0.2632(2) 0.071(1) Uani d . O
O4 1 0.5832(3) -0.0028(2) 0.2039(2) 0.088(1) Uani d . O
N1 1 0.8592(3) 0.3381(3) 0.0982(3) 0.075(1) Uani d . N
C1 1 0.6142(2) 0.2731(2) 0.2507(2) 0.051(1) Uani d G C
C2 1 0.6268(2) 0.2546(2) 0.3184(2) 0.065(1) Uani d G C
H2 1 0.6266(4) 0.2044(2) 0.3318(3) 0.098 Uiso calc R H
C3 1 0.6396(3) 0.3109(2) 0.3661(2) 0.080(2) Uani d G C
H3 1 0.6480(4) 0.2985(3) 0.4113(2) 0.119 Uiso calc R H
C4 1 0.6399(3) 0.3859(2) 0.3460(2) 0.093(2) Uani d G C
H4 1 0.6485(4) 0.4236(3) 0.3779(3) 0.140 Uiso calc R H
C5 1 0.6273(3) 0.4045(1) 0.2784(2) 0.102(2) Uani d G C
H5 1 0.6275(4) 0.4546(1) 0.2649(3) 0.153 Uiso calc R H
C6 1 0.6145(3) 0.3481(2) 0.2307(2) 0.078(2) Uani d G C
H6 1 0.6060(4) 0.3605(3) 0.1854(2) 0.117 Uiso calc R H
C7 1 0.6938(2) 0.1304(2) 0.1333(2) 0.063(2) Uani d G C
C8 1 0.6958(2) 0.1124(2) 0.0647(2) 0.080(2) Uani d G C
H8 1 0.6517(3) 0.1226(3) 0.0374(3) 0.119 Uiso calc R H
C9 1 0.7637(3) 0.0792(2) 0.0369(2) 0.105(3) Uani d G C
H9 1 0.7650(5) 0.0672(4) -0.0090(2) 0.157 Uiso calc R H
C10 1 0.8296(2) 0.0640(2) 0.0778(3) 0.121(3) Uani d G C
H10 1 0.8750(3) 0.0418(3) 0.0592(5) 0.182 Uiso calc R H
C11 1 0.8276(2) 0.0820(3) 0.1464(3) 0.122(3) Uani d G C
H11 1 0.8717(3) 0.0718(4) 0.1737(4) 0.184 Uiso calc R H
C12 1 0.7597(3) 0.1152(3) 0.1742(2) 0.095(2) Uani d G C
H12 1 0.7584(4) 0.1272(4) 0.2201(2) 0.143 Uiso calc R H
C13 1 0.4686(2) 0.1695(2) 0.1584(2) 0.063(2) Uani d G C
C14 1 0.4216(2) 0.2338(2) 0.1626(2) 0.085(2) Uani d G C
H14 1 0.4449(3) 0.2797(2) 0.1735(3) 0.127 Uiso calc R H
C15 1 0.3397(2) 0.2295(2) 0.1507(2) 0.096(2) Uani d G C
H15 1 0.3082(3) 0.2725(3) 0.1536(3) 0.144 Uiso calc R H
C16 1 0.3048(2) 0.1608(3) 0.1345(2) 0.092(2) Uani d G C
H16 1 0.2500(2) 0.1579(4) 0.1265(3) 0.139 Uiso calc R H
C17 1 0.3518(2) 0.0965(2) 0.1302(2) 0.095(2) Uani d G C
H17 1 0.3284(3) 0.0505(2) 0.1194(3) 0.142 Uiso calc R H
C18 1 0.4337(2) 0.1008(2) 0.1422(2) 0.083(2) Uani d G C
H18 1 0.4651(3) 0.0577(2) 0.1393(3) 0.124 Uiso calc R H
C19 1 0.5651(4) 0.2711(3) 0.0405(3) 0.066(2) Uani d . C
C20 1 0.5641(5) 0.3471(4) 0.0047(4) 0.087(2) Uani d . C
C21 1 0.5933(3) 0.0326(3) 0.2556(3) 0.064(1) Uani d . C
C22 1 0.6034(5) -0.0110(4) 0.3203(4) 0.090(2) Uani d . C
C23 1 0.8368(5) 0.2770(4) 0.0502(4) 0.116(3) Uani d . C
H23A 1 0.7955(5) 0.2945(4) 0.0203(4) 0.174 Uiso calc R H
H23B 1 0.8177(5) 0.2343(4) 0.0753(4) 0.174 Uiso calc R H
H23C 1 0.8829(5) 0.2627(4) 0.0241(4) 0.174 Uiso calc R H
C24 1 0.9203(7) 0.3104(6) 0.1424(6) 0.178(5) Uani d . C
H24A 1 0.8999(7) 0.2686(6) 0.1680(6) 0.268 Uiso calc R H
H24B 1 0.9367(7) 0.3496(6) 0.1729(6) 0.268 Uiso calc R H
H24C 1 0.9655(7) 0.2943(6) 0.1160(6) 0.268 Uiso calc R H
C25 1 0.8965(7) 0.4001(5) 0.0624(5) 0.177(5) Uani d . C
H25A 1 0.8586(7) 0.4220(5) 0.0315(5) 0.266 Uiso calc R H
H25B 1 0.9419(7) 0.3819(5) 0.0374(5) 0.266 Uiso calc R H
H25C 1 0.9137(7) 0.4374(5) 0.0944(5) 0.266 Uiso calc R H
C26 1 0.7892(5) 0.3652(6) 0.1348(6) 0.190(6) Uani d . C
H26A 1 0.7500(5) 0.3830(6) 0.1030(6) 0.285 Uiso calc R H
H26B 1 0.8046(5) 0.4056(6) 0.1644(6) 0.285 Uiso calc R H
H26C 1 0.7669(5) 0.3250(6) 0.1612(6) 0.285 Uiso calc R H

loop_
_atom_type_symbol
_atom_type_description
_atom_type_scat_dispersion_real
_atom_type_scat_dispersion_imag
_atom_type_scat_source
C C 0.0033 0.0016 'International Tables Vol C Tables 4.2.6.8 and 6.1.1.4'
H H 0.0000 0.0000 'International Tables Vol C Tables 4.2.6.8 and 6.1.1.4'
N N 0.0061 0.0033 'International Tables Vol C Tables 4.2.6.8 and 6.1.1.4'
O O 0.0106 0.0060 'International Tables Vol C Tables 4.2.6.8 and 6.1.1.4'
F F 0.0171 0.0103 'International Tables Vol C Tables 4.2.6.8 and 6.1.1.4'
Sn Sn -0.6537 1.4246 'International Tables Vol C Tables 4.2.6.8 and 6.1.1.4'

loop_
_geom_angle_atom_site_label_1
_geom_angle_atom_site_label_2
_geom_angle_atom_site_label_3
_geom_angle
_geom_angle_publ_flag
C1 Sn1 C7 118.7(2) yes
C1 Sn1 C13 111.90(10) yes
C1 Sn1 O1 87.40(10) yes
C1 Sn1 O3 88.60(10) yes
C7 Sn1 C13 129.3(2) yes
C7 Sn1 O1 88.90(10) yes
C7 Sn1 O3 90.60(10) yes
C13 Sn1 O1 90.70(10) yes
C13 Sn1 O3 93.4(2) yes
O1 Sn1 O3 175.10(10) yes
C19 O1 Sn1 125.3(4) no
C21 O3 Sn1 124.1(4) no
C24 N1 C25 104.6(8) no
C24 N1 C26 112.7(8) no
C25 N1 C26 109.6(7) no
C24 N1 C23 108.3(6) no
C25 N1 C23 110.7(6) no
C26 N1 C23 110.8(6) no
C2 C1 C6 120.0 no
C2 C1 Sn1 119.3(2) no
C6 C1 Sn1 120.7(2) no
C1 C2 C3 120.0 no
C4 C3 C2 120.0 no
C3 C4 C5 120.0 no
C6 C5 C4 120.0 no
C5 C6 C1 120.0 no
C8 C7 C12 120.0 no
C8 C7 Sn1 121.8(3) no
C12 C7 Sn1 118.2(3) no
C9 C8 C7 120.0 no
C8 C9 C10 120.0 no
C11 C10 C9 120.0 no
C12 C11 C10 120.0 no
C11 C12 C7 120.0 no
C14 C13 C18 120.0 no
C14 C13 Sn1 115.7(2) no
C18 C13 Sn1 124.3(2) no
C15 C14 C13 120.0 no
C14 C15 C16 120.0 no
C15 C16 C17 120.0 no
C18 C17 C16 120.0 no
C17 C18 C13 120.0 no
O2 C19 O1 129.7(6) no
O2 C19 C20 117.9(6) no
O1 C19 C20 112.5(6) no
F3 C20 F1 109.0(7) no
F3 C20 F2 106.0(8) no
F1 C20 F2 101.9(6) no
F3 C20 C19 115.1(6) no
F1 C20 C19 113.1(6) no
F2 C20 C19 110.7(6) no
O4 C21 O3 128.2(6) no
O4 C21 C22 117.5(5) no
O3 C21 C22 114.3(6) no
F5 C22 F4 110.0(8) no
F5 C22 F6 103.6(7) no
F4 C22 F6 99.1(8) no
F5 C22 C21 117.3(7) no
F4 C22 C21 114.7(6) no
F6 C22 C21 110.1(7) no

loop_
_geom_bond_atom_site_label_1
_geom_bond_atom_site_label_2
_geom_bond_site_symmetry_2
_geom_bond_distance
_geom_bond_publ_flag
Sn1 C1 . 2.152(3) yes
Sn1 C7 . 2.131(3) yes
Sn1 C13 . 2.137(3) yes
Sn1 O1 . 2.255(4) yes
Sn1 O3 . 2.219(3) yes
F1 C20 . 1.304(8) no
F2 C20 . 1.311(9) no
F3 C20 . 1.232(8) no
F4 C22 . 1.269(8) no
F5 C22 . 1.227(8) no
F6 C22 . 1.308(9) no
O1 C19 . 1.256(7) no
O2 C19 . 1.211(7) no
O3 C21 . 1.262(6) no
O4 C21 . 1.209(7) no
N1 C24 . 1.43(1) no
N1 C25 . 1.450(9) no
N1 C26 . 1.455(9) no
N1 C23 . 1.488(7) no
C1 C2 . 1.39 no
C1 C6 . 1.39 no
C2 C3 . 1.39 no
C3 C4 . 1.39 no
C4 C5 . 1.39 no
C5 C6 . 1.39 no
C7 C8 . 1.39 no
C7 C12 . 1.39 no
C8 C9 . 1.39 no
C9 C10 . 1.39 no
C10 C11 . 1.39 no
C11 C12 . 1.39 no
C13 C14 . 1.39 no
C13 C18 . 1.39 no
C14 C15 . 1.39 no
C15 C16 . 1.39 no
C16 C17 . 1.39 no
C17 C18 . 1.39 no
C19 C20 . 1.524(9) no
C21 C22 . 1.503(8) no
